data_4321959
loop_
_publ_author_name
'Giovanni De Munno'
'Donatella Armentano'
'Miguel Julve'
'Francesc Lloret'
'Rodrigue Lescou\"ezec'
'Juan Faus'

_publ_contact_author
;
     Prof. G. De Munno
     Dipartimento di Chimica
     Universit\'a della Calabria
     I-87030 Arcavacata di Rende, Cosenza
     Italy
;
_publ_contact_author_email demunno@unical.it
_publ_contact_author_fax '39 984 492044'
_publ_contact_author_phone '39 984 492068'
_publ_section_title
;
 Two-Dimensional Assembling of
 (2,2'-Bipyrimidine)bis(oxalato)chromate(III) Units through Alkaline
 Cations
;
_journal_name_full 'Inorganic Chemistry'
_journal_page_first 2234
_journal_page_last 2237
_journal_paper_doi 10.1021/ic981232q
_journal_volume 38
_journal_year 1999
_chemical_compound_source 'chemical synthesis'
_chemical_formula_moiety '[CrNa(bpym)(ox)2]5H2O'
_chemical_formula_sum 'C12 H6 Cr N4 Na O13'
_chemical_formula_weight 489.2
_space_group_IT_number 5
_symmetry_cell_setting monoclinic
_symmetry_space_group_name_Hall 'C 2y'
_symmetry_space_group_name_H-M 'C 1 2 1'
_cell_angle_alpha 90.
_cell_angle_beta 103.33(2)
_cell_angle_gamma 90.
_cell_formula_units_Z 2
_cell_length_a 9.886(3)
_cell_length_b 17.388(5)
_cell_length_c 6.029(2)
_cell_measurement_radiation 'Mo K\a'
_cell_measurement_temperature 295
_cell_measurement_wavelength 0.710730
_cell_volume 1008.5(5)
_computing_cell_refinement 'Siemens P3/V'
_computing_data_collection 'Siemens P3/V,(VMS vers 4.21/V, 1990)'
_computing_data_reduction 'Siemens SHELXTL-PLUS,(VMS vers 4.21/V , 1990)'
_computing_molecular_graphics 'Siemens XP'
_computing_publication_material 'Siemens SHELXTL-PLUS and PARST'
_computing_structure_refinement 'Siemens SHELXTL-PLUS'
_computing_structure_solution 'Siemens SHELXTL-PLUS'
_diffrn_ambient_temperature 295
_diffrn_measurement_device 'Siemens R3m/V diffractometer'
_diffrn_measurement_method \w-2\q
_diffrn_radiation_monochromator 'highly-oriented graphite crystal'
_diffrn_radiation_source 'fine-focus xray_tube'
_diffrn_radiation_type 'Mo K\a'
_diffrn_radiation_wavelength 0.710730
_diffrn_reflns_av_R_equivalents 2.15
_diffrn_reflns_limit_h_max 12
_diffrn_reflns_limit_h_min -12
_diffrn_reflns_limit_k_max 22
_diffrn_reflns_limit_k_min -22
_diffrn_reflns_limit_l_max 7
_diffrn_reflns_limit_l_min -7
_diffrn_reflns_number 2630
_diffrn_reflns_theta_max 27.0
_diffrn_reflns_theta_min 1.5
_exptl_absorpt_coefficient_mu 6.6337
_exptl_absorpt_correction_T_max 0.892
_exptl_absorpt_correction_T_min 0.569
_exptl_absorpt_correction_type semi-empirical
_exptl_crystal_colour pink_violet
_exptl_crystal_density_diffrn 1.611
_exptl_crystal_description rhombus
_exptl_crystal_F_000 490
_exptl_crystal_size_max 0.50
_exptl_crystal_size_mid 0.23
_exptl_crystal_size_min 0.18
_refine_diff_density_max 1.80
_refine_diff_density_min -1.93
_refine_ls_extinction_method none
_refine_ls_goodness_of_fit_obs 0.89
_refine_ls_hydrogen_treatment constr
_refine_ls_matrix_type full
_refine_ls_number_parameters 142
_refine_ls_number_reflns 2159
_refine_ls_number_restraints 0
_refine_ls_R_factor_all 4.98
_refine_ls_R_factor_obs 4.80
_refine_ls_shift/esd_max 0.003
_refine_ls_shift/esd_mean 0.001
_refine_ls_structure_factor_coef F
_refine_ls_weighting_details 'w = 1/(\s^2^(F)+ 0.0050*F^2^))'
_refine_ls_weighting_scheme calc
_refine_ls_wR_factor_all 6.88
_refine_ls_wR_factor_obs 6.47
_reflns_number_observed 2159
_reflns_number_total 2225
_reflns_observed_criterion >3\s(I)
_cod_data_source_file ic981232q_2.cif
_cod_data_source_block (2)
_cod_depositor_comments
;
The following automatic conversions were performed:

'_refine_ls_weighting_scheme' value '1/(\s^2^(F)+ 0.0050*F^2^))' was
changed to 'calc'. New tag '_refine_ls_weighting_details' was
created. The value of the new tag was set to 'w = 1/(\s^2^(F)+
0.0050*F^2^))'.

Automatic conversion script
Id: cif_fix_values 3143 2015-03-26 13:38:13Z robertas 
;
_cod_original_cell_volume 1008.4(5)
_cod_original_sg_symbol_H-M 'C 1 2/m 1'
_cod_database_code 4321959

loop_
_symmetry_equiv_pos_as_xyz
x,y,z
-x,y,-z
1/2+x,1/2+y,z
1/2-x,1/2+y,-z

loop_
_atom_site_aniso_label
_atom_site_aniso_U_11
_atom_site_aniso_U_22
_atom_site_aniso_U_33
_atom_site_aniso_U_23
_atom_site_aniso_U_13
_atom_site_aniso_U_12
_atom_site_aniso_type_symbol
Cr1 0.0308(3) 0.0264(3) 0.0333(3) 0. 0.0121(2) 0. Cr
N1 0.033(1) 0.034(1) 0.031(1) 0.0002(9) 0.0104(9) 0.0027(9) N
C1 0.040(2) 0.054(2) 0.032(1) -0.002(1) 0.008(1) 0.005(1) C
C2 0.046(2) 0.077(3) 0.038(2) 0.010(2) 0.007(1) 0.009(2) C
C3 0.047(2) 0.059(2) 0.063(2) 0.025(2) 0.016(2) 0.015(2) C
N2 0.040(1) 0.039(1) 0.058(2) 0.013(1) 0.015(1) 0.005(1) N
C4 0.028(1) 0.033(1) 0.041(1) 0.001(1) 0.013(1) 0.002(1) C
Na1 0.0383(9) 0.0324(9) 0.097(2) 0. 0.027(1) 0. Na
O1 0.0393(9) 0.043(1) 0.0436(9) -0.015(1) 0.0203(7) -0.009(1) O
C5 0.037(1) 0.036(1) 0.046(1) -0.007(1) 0.017(1) -0.001(1) C
O4 0.046(1) 0.064(2) 0.070(2) -0.020(1) 0.034(1) -0.017(1) O
C6 0.039(1) 0.032(1) 0.048(2) -0.009(1) 0.017(1) -0.003(1) C
O3 0.055(2) 0.054(2) 0.077(2) -0.031(1) 0.029(1) -0.024(1) O
O2 0.042(1) 0.036(1) 0.049(1) -0.0114(9) 0.022(1) -0.0060(9) O
O5 0.155(6) 0.057(3) 0.127(5) 0. 0.101(5) 0. O
O6 0.093(4) 0.137(5) 0.186(7) -0.065(5) 0.061(4) -0.010(4) O
O7 0.127(6) 0.170(7) 0.162(6) 0.007(5) 0.072(5) 0.010(5) O

loop_
_atom_site_label
_atom_site_occupancy
_atom_site_fract_x
_atom_site_fract_y
_atom_site_fract_z
_atom_site_U_iso_or_equiv
_atom_site_thermal_displace_type
_atom_site_type_symbol
_atom_site_calc_flag
_atom_site_calc_attached_atom
_atom_site_disorder_group
Cr1 1.00 0. 0. 0. 0.0310(2) Uani Cr ? ? ?
N1 1.00 0.0904(3) -0.0919(2) 0.1968(5) 0.0333(7) Uani N ? ? ?
C1 1.00 0.1751(4) -0.0881(2) 0.4072(5) 0.0428(9) Uani C ? ? ?
C2 1.00 0.2143(4) -0.1550(3) 0.5318(6) 0.055(1) Uani C ? ? ?
C3 1.00 0.1667(4) -0.2237(3) 0.4305(8) 0.058(1) Uani C ? ? ?
N2 1.00 0.0836(3) -0.2280(2) 0.2209(6) 0.0468(9) Uani N ? ? ?
C4 1.00 0.0490(3) -0.1620(2) 0.1156(5) 0.0344(7) Uani C ? ? ?
Na1 1.00 0. -0.3465(1) 0. 0.0575(8) Uani Na ? ? ?
O1 1.00 0.1420(2) 0.0028(2) -0.1777(3) 0.0428(6) Uani O ? ? ?
C5 1.00 0.2412(3) 0.0509(2) -0.1053(5) 0.0405(9) Uani C ? ? ?
O4 1.00 0.3380(3) 0.0626(2) -0.1924(5) 0.0606(9) Uani O ? ? ?
C6 1.00 0.2282(3) 0.0956(2) 0.1126(6) 0.0406(9) Uani C ? ? ?
O3 1.00 0.3139(3) 0.1430(2) 0.1949(6) 0.063(1) Uani O ? ? ?
O2 1.00 0.1202(3) 0.0768(1) 0.1870(5) 0.0432(7) Uani O ? ? ?
O5 1.00 0.5 -0.3294(3) -0.5 0.115(3) Uani O ? ? ?
O6 1.00 0.5467(6) -0.0523(5) -0.269(2) 0.142(3) Uani O ? ? ?
O7 1.00 0.5844(8) -0.2088(6) -0.144(1) 0.156(4) Uani O ? ? ?
H1 1.00 0.2083(4) -0.0392(2) 0.4708(5) 0.06 Uiso H ? C1 ?
H2 1.00 0.2723(4) -0.1534(3) 0.6833(6) 0.06 Uiso H ? C2 ?
H3 1.00 0.1947(4) -0.2705(3) 0.5126(8) 0.06 Uiso H ? C3 ?

loop_
_atom_type_symbol
_atom_type_description
_atom_type_oxidation_number
_atom_type_number_in_cell
_atom_type_scat_dispersion_real
_atom_type_scat_dispersion_imag
_atom_type_scat_source
C Carbon 0 24 0.0020 0.0020 Internat_Tables_Vol_IV_Table_2.3.1
H Hydrogen 0 12 0.0000 0.0000 Internat_Tables_Vol_IV_Table_2.3.1
N Nitrogen 0 8 0.0040 0.0030 Internat_Tables_Vol_IV_Table_2.3.1
O Oxygen 0 26 0.0080 0.0060 Internat_Tables_Vol_IV_Table_2.3.1
Cr Chromium 0 2 0.2840 0.6240 Internat_Tables_Vol_IV_Table_2.3.1
Na Sodium 0 2 0.0300 0.0250 Internat_Tables_Vol_IV_Table_2.3.1

loop_
_diffrn_attenuator_code
_diffrn_attenuator_scale
? ?

loop_
_geom_angle_atom_site_label_1
_geom_angle_atom_site_label_2
_geom_angle_atom_site_label_3
_geom_angle
_geom_angle_site_symmetry_1
_geom_angle_site_symmetry_2
_geom_angle_site_symmetry_3
_geom_angle_publ_flag
O1 Cr1 O2 83.2(1) . . . .
N1 Cr1 O2 94.1(1) . . . .
N1 Cr1 O1 93.7(1) . . . .
N1 Cr1 N1 78.7(1) . . 2_555 .
O1 Cr1 N1 88.6(1) . . 2_555 .
O1 Cr1 O1 177.1(2) . . 2_555 .
O2 Cr1 O1 94.8(1) . . 2_555 .
O2 Cr1 O2 94.2(1) . . 2_555 .
O2 Cr1 N1 168.7(1) . . 2_555 .
N2 Na1 N2 68.2(2) . . 2_555 .
N2 Na1 O4 157.4(1) . . 3_445 .
N2 Na1 O4 100.8(1) . . 4_545 .
O4 Na1 O4 95.7(2) 3_445 . 4_545 .
N2 Na1 O3 89.9(1) . . 3_445 .
N2 Na1 O3 97.3(1) . . 4_545 .
O4 Na1 O3 102.6(1) 3_445 . 4_545 .
O4 Na1 O3 71.4(1) 4_545 . 4_545 .
O3 Na1 O3 171.3(2) 3_445 . 4_545 .
Cr1 N1 C4 116.0(2) . . . .
Cr1 N1 C1 126.4(2) . . . .
C1 N1 C4 117.3(3) . . . .
N1 C1 C2 120.1(3) . . . .
C1 C2 C3 117.6(4) . . . .
C2 C3 N2 122.7(4) . . . .
C3 N2 Na1 127.3(3) . . . .
C3 N2 C4 116.1(3) . . . .
C4 N2 Na1 116.5(2) . . . .
N1 C4 N2 126.3(3) . . . .
N1 C4 C4 114.6(2) . . 2_555 .
N2 C4 C4 119.1(2) . . 2_555 .
Cr1 O1 C5 114.8(2) . . . .
O1 C5 C6 113.9(3) . . . .
O1 C5 O4 125.4(3) . . . .
O4 C5 C6 120.7(3) . . . .
C5 C6 O2 113.7(3) . . . .
C5 C6 O3 120.2(3) . . . .
C5 O4 Na1 114.5(2) . . 3_555 .
O3 C6 O2 126.1(3) . . . .
C6 O3 Na1 113.3(3) . . 3_555 .
Cr1 O2 C6 114.3(2) . . . .

loop_
_geom_bond_atom_site_label_1
_geom_bond_atom_site_label_2
_geom_bond_distance
_geom_bond_site_symmetry_1
_geom_bond_site_symmetry_2
_geom_bond_publ_flag
Cr1 N1 2.067(3) . . .
Cr1 O1 1.953(2) . . .
Cr1 O2 1.962(2) . . .
Na1 N2 2.489(4) . . .
Na1 O3 2.407(4) . 4_545 .
Na1 O4 2.356(3) . 4_545 .
N1 C1 1.351(4) . . .
N1 C4 1.341(4) . . .
C1 C2 1.391(6) . . .
C2 C3 1.374(6) . . .
C3 N2 1.341(5) . . .
N2 C4 1.318(4) . . .
C4 C4 1.503(5) . 2_555 .
O1 C5 1.286(4) . . .
C5 O4 1.210(5) . . .
C5 C6 1.557(5) . . .
C6 O3 1.204(4) . . .
C6 O2 1.292(5) . . .
